data_1506743
loop_
_publ_author_name
'Lim, Yeon-Hee'
'Li, Tindy'
'Chen, Peiling'
'Schreiber, Patrick'
'Kuznetsova, Larissa'
'Carroll, Patrick J.'
'Lauher, Joseph W.'
'Sieburth, Scott McN'

_publ_section_title
;
 Asymmetry by electrophilic rearrangement of symmetric 2-pyridone
 photodimers.
;
_journal_issue 24
_journal_name_full 'Organic letters'
_journal_page_first 5413
_journal_page_last 5415
_journal_paper_doi 10.1021/ol052071e
_journal_volume 7
_journal_year 2005
_chemical_formula_sum 'C20 H31 Cl N2 O3'
_chemical_formula_weight 382.92
_space_group_IT_number 148
_symmetry_cell_setting trigonal
_symmetry_Int_Tables_number 148
_symmetry_space_group_name_Hall '-R 3'
_symmetry_space_group_name_H-M 'R -3 :H'
_atom_sites_solution_hydrogens geom
_atom_sites_solution_primary direct
_audit_creation_method SHELXL-97
_cell_angle_alpha 90.00
_cell_angle_beta 90.00
_cell_angle_gamma 120.00
_cell_formula_units_Z 18
_cell_length_a 25.354(2)
_cell_length_b 25.354(2)
_cell_length_c 18.437(2)
_cell_measurement_temperature 143(1)
_cell_volume 10263.9(16)
_computing_data_collection 'CrystalClear (Rigaku, 1999)'
_computing_data_reduction 'CrystalClear (Rigaku, 1999)'
_computing_structure_refinement 'SHELXL-97 (Sheldrick, 1997)'
_computing_structure_solution 'SIR97 (Altomare, 1999)'
_diffrn_ambient_temperature 143(1)
_diffrn_measured_fraction_theta_full 0.998
_diffrn_measured_fraction_theta_max 0.998
_diffrn_measurement_device 'CCD Area Detector'
_diffrn_measurement_device_type 'Rigaku Mercury'
_diffrn_measurement_method 'phi and omega rotations'
_diffrn_radiation_monochromator graphite
_diffrn_radiation_source 'rotating anode'
_diffrn_radiation_type MoK\a
_diffrn_radiation_wavelength 0.71069
_diffrn_reflns_av_R_equivalents 0.0237
_diffrn_reflns_av_sigmaI/netI 0.0121
_diffrn_reflns_limit_h_max 30
_diffrn_reflns_limit_h_min -29
_diffrn_reflns_limit_k_max 30
_diffrn_reflns_limit_k_min -30
_diffrn_reflns_limit_l_max 19
_diffrn_reflns_limit_l_min -22
_diffrn_reflns_number 35891
_diffrn_reflns_theta_full 25.35
_diffrn_reflns_theta_max 25.35
_diffrn_reflns_theta_min 2.69
_exptl_absorpt_coefficient_mu 0.187
_exptl_absorpt_correction_T_max 1.0000
_exptl_absorpt_correction_T_min 0.8268
_exptl_absorpt_correction_type multi-scan
_exptl_crystal_density_diffrn 1.115
_exptl_crystal_F_000 3708
_exptl_crystal_size_max 0.38
_exptl_crystal_size_mid 0.25
_exptl_crystal_size_min 0.20
_refine_diff_density_max 1.092
_refine_diff_density_min -0.455
_refine_diff_density_rms 0.058
_refine_ls_extinction_method none
_refine_ls_goodness_of_fit_ref 1.082
_refine_ls_hydrogen_treatment constr
_refine_ls_matrix_type full
_refine_ls_number_parameters 236
_refine_ls_number_reflns 4159
_refine_ls_number_restraints 0
_refine_ls_restrained_S_all 1.082
_refine_ls_R_factor_all 0.0762
_refine_ls_R_factor_gt 0.0707
_refine_ls_shift/su_max 0.246
_refine_ls_shift/su_mean 0.008
_refine_ls_structure_factor_coef Fsqd
_refine_ls_weighting_details 'calc w=1/[\s^2^(Fo^2^)+(0.1169P)^2^+17.6359P] where P=(Fo^2^+2Fc^2^)/3'
_refine_ls_weighting_scheme calc
_refine_ls_wR_factor_gt 0.1980
_refine_ls_wR_factor_ref 0.2048
_reflns_number_gt 3733
_reflns_number_total 4159
_reflns_threshold_expression >2sigma(I)
_cod_data_source_file ol052071esi20050902_121111.cif
_cod_data_source_block shelxl
_cod_original_cell_volume 10264.3(17)
_cod_original_sg_symbol_H-M 'R -3   '
_cod_database_code 1506743

loop_
_symmetry_equiv_pos_as_xyz
'x, y, z'
'-y, x-y, z'
'-x+y, -x, z'
'x+2/3, y+1/3, z+1/3'
'-y+2/3, x-y+1/3, z+1/3'
'-x+y+2/3, -x+1/3, z+1/3'
'x+1/3, y+2/3, z+2/3'
'-y+1/3, x-y+2/3, z+2/3'
'-x+y+1/3, -x+2/3, z+2/3'
'-x, -y, -z'
'y, -x+y, -z'
'x-y, x, -z'
'-x+2/3, -y+1/3, -z+1/3'
'y+2/3, -x+y+1/3, -z+1/3'
'x-y+2/3, x+1/3, -z+1/3'
'-x+1/3, -y+2/3, -z+2/3'
'y+1/3, -x+y+2/3, -z+2/3'
'x-y+1/3, x+2/3, -z+2/3'

loop_
_atom_site_label
_atom_site_type_symbol
_atom_site_fract_x
_atom_site_fract_y
_atom_site_fract_z
_atom_site_U_iso_or_equiv
_atom_site_adp_type
_atom_site_occupancy
_atom_site_symmetry_multiplicity
_atom_site_calc_flag
_atom_site_refinement_flags
C1 C 0.28439(11) 0.93378(12) 0.11395(12) 0.0443(6) Uani 1 1 d .
H1 H 0.2958 0.9278 0.0651 0.059 Uiso 1 1 calc R
C2 C 0.33741(11) 0.98933(11) 0.14805(12) 0.0450(6) Uani 1 1 d .
H2 H 0.3510 1.0238 0.1147 0.060 Uiso 1 1 calc R
C3 C 0.39101(10) 0.97591(12) 0.15959(13) 0.0464(6) Uani 1 1 d .
H3 H 0.4257 1.0065 0.1315 0.062 Uiso 1 1 calc R
C4 C 0.41267(11) 0.98171(12) 0.23776(13) 0.0477(6) Uani 1 1 d .
H4 H 0.4505 1.0151 0.2488 0.063 Uiso 1 1 calc R
C5 C 0.38282(11) 0.94379(11) 0.29156(13) 0.0447(6) Uani 1 1 d .
H5 H 0.4029 0.9528 0.3359 0.059 Uiso 1 1 calc R
C6 C 0.32049(10) 0.88791(10) 0.29001(11) 0.0389(5) Uani 1 1 d .
H6 H 0.3243 0.8544 0.2693 0.052 Uiso 1 1 calc R
C7 C 0.27322(10) 0.89549(10) 0.24397(11) 0.0359(5) Uani 1 1 d .
H7 H 0.2330 0.8653 0.2625 0.048 Uiso 1 1 calc R
C8 C 0.27358(10) 0.88049(11) 0.16163(11) 0.0389(5) Uani 1 1 d .
H8 H 0.2341 0.8452 0.1491 0.052 Uiso 1 1 calc R
C9 C 0.28031(11) 0.95752(11) 0.26056(11) 0.0396(5) Uani 1 1 d .
C10 C 0.32420(15) 1.06430(12) 0.22434(15) 0.0601(7) Uani 1 1 d .
H10A H 0.2985 1.0633 0.2638 0.080 Uiso 1 1 calc R
H10B H 0.3108 1.0754 0.1806 0.080 Uiso 1 1 calc R
C11 C 0.38906(17) 1.11252(13) 0.24015(18) 0.0711(9) Uani 1 1 d .
H11A H 0.4146 1.1159 0.1992 0.095 Uiso 1 1 calc R
H11B H 0.4035 1.1005 0.2822 0.095 Uiso 1 1 calc R
C12 C 0.3946(3) 1.17471(16) 0.2545(3) 0.1131(18) Uani 1 1 d .
H12A H 0.3821 1.1875 0.2113 0.150 Uiso 1 1 calc R
H12B H 0.3669 1.1705 0.2933 0.150 Uiso 1 1 calc R
C13 C 0.4578(3) 1.22333(19) 0.2748(3) 0.152(3) Uani 1 1 d .
H13A H 0.4582 1.2608 0.2837 0.228 Uiso 1 1 calc R
H13B H 0.4853 1.2290 0.2359 0.228 Uiso 1 1 calc R
H13C H 0.4704 1.2113 0.3178 0.228 Uiso 1 1 calc R
C14 C 0.37912(10) 0.91391(12) 0.13369(12) 0.0449(6) Uani 1 1 d .
C15 C 0.25366(15) 0.81263(13) 0.37416(15) 0.0648(8) Uani 1 1 d .
H15A H 0.2581 0.7856 0.3407 0.086 Uiso 1 1 calc R
H15B H 0.2151 0.8105 0.3642 0.086 Uiso 1 1 calc R
C16 C 0.25408(17) 0.79287(14) 0.44966(17) 0.0676(8) Uani 1 1 d .
H16A H 0.2211 0.7520 0.4562 0.101 Uiso 1 1 calc R
H16B H 0.2494 0.8196 0.4827 0.101 Uiso 1 1 calc R
H16C H 0.2920 0.7942 0.4590 0.101 Uiso 1 1 calc R
C17 C 0.30614(14) 0.80633(14) 0.11894(18) 0.0653(8) Uani 1 1 d .
H17A H 0.2721 0.7768 0.1477 0.087 Uiso 1 1 calc R
H17B H 0.3405 0.8002 0.1276 0.087 Uiso 1 1 calc R
C18 C 0.2889(2) 0.7960(3) 0.0378(3) 0.1166(18) Uani 1 1 d .
H18A H 0.2492 0.7924 0.0322 0.155 Uiso 1 1 calc R
H18B H 0.3179 0.8320 0.0113 0.155 Uiso 1 1 calc R
C19 C 0.2871(3) 0.7451(4) 0.0059(3) 0.172(3) Uani 1 1 d .
H19A H 0.2564 0.7082 0.0292 0.229 Uiso 1 1 calc R
H19B H 0.3263 0.7473 0.0113 0.229 Uiso 1 1 calc R
C20 C 0.2719(3) 0.7443(5) -0.0755(4) 0.238(6) Uani 1 1 d .
H20A H 0.2699 0.7092 -0.0982 0.358 Uiso 1 1 calc R
H20B H 0.3030 0.7806 -0.0984 0.358 Uiso 1 1 calc R
H20C H 0.2334 0.7425 -0.0804 0.358 Uiso 1 1 calc R
N1 N 0.31600(10) 1.00328(9) 0.21496(10) 0.0451(5) Uani 1 1 d .
N2 N 0.32195(9) 0.86750(9) 0.14143(10) 0.0425(5) Uani 1 1 d .
O1 O 0.25643(9) 0.96453(8) 0.31483(9) 0.0508(5) Uani 1 1 d .
O2 O 0.42125(8) 0.90674(10) 0.11189(10) 0.0582(5) Uani 1 1 d .
O3 O 0.30239(8) 0.87360(7) 0.36375(8) 0.0444(4) Uani 1 1 d .
Cl1 Cl 0.21777(3) 0.94128(4) 0.10841(4) 0.0623(3) Uani 1 1 d .

loop_
_atom_site_aniso_label
_atom_site_aniso_U_11
_atom_site_aniso_U_22
_atom_site_aniso_U_33
_atom_site_aniso_U_23
_atom_site_aniso_U_13
_atom_site_aniso_U_12
C1 0.0410(12) 0.0659(15) 0.0293(11) -0.0003(10) 0.0032(9) 0.0291(11)
C2 0.0473(13) 0.0495(13) 0.0333(11) 0.0081(10) 0.0054(9) 0.0204(11)
C3 0.0330(11) 0.0539(14) 0.0386(12) 0.0114(10) 0.0072(9) 0.0114(10)
C4 0.0339(11) 0.0500(14) 0.0440(13) 0.0016(10) -0.0037(9) 0.0095(10)
C5 0.0399(12) 0.0497(13) 0.0386(12) -0.0015(10) -0.0068(9) 0.0179(11)
C6 0.0418(12) 0.0417(12) 0.0301(11) 0.0009(9) 0.0023(9) 0.0185(10)
C7 0.0322(10) 0.0386(11) 0.0296(10) -0.0032(8) 0.0039(8) 0.0123(9)
C8 0.0305(10) 0.0496(13) 0.0311(11) -0.0059(9) 0.0031(8) 0.0159(10)
C9 0.0450(12) 0.0443(12) 0.0290(11) -0.0032(9) -0.0021(9) 0.0220(10)
C10 0.089(2) 0.0476(14) 0.0502(15) 0.0053(11) -0.0006(14) 0.0392(15)
C11 0.100(2) 0.0420(15) 0.0538(17) 0.0049(12) 0.0026(15) 0.0221(15)
C12 0.181(5) 0.050(2) 0.095(3) -0.0027(19) -0.037(3) 0.049(3)
C13 0.208(7) 0.048(2) 0.128(4) -0.002(2) -0.014(4) 0.009(3)
C14 0.0375(12) 0.0650(15) 0.0316(11) 0.0050(10) 0.0041(9) 0.0251(11)
C15 0.0696(18) 0.0474(15) 0.0463(15) 0.0066(12) 0.0048(13) 0.0059(13)
C16 0.090(2) 0.0540(16) 0.0621(18) 0.0187(13) 0.0232(16) 0.0380(16)
C17 0.0589(17) 0.0641(17) 0.0739(19) -0.0222(15) 0.0087(14) 0.0314(14)
C18 0.107(3) 0.145(4) 0.121(4) -0.083(3) -0.053(3) 0.081(3)
C19 0.157(6) 0.222(8) 0.136(5) -0.094(5) -0.002(4) 0.094(6)
C20 0.133(5) 0.329(12) 0.111(5) -0.101(6) 0.014(4) 0.008(7)
N1 0.0556(12) 0.0424(11) 0.0357(10) 0.0024(8) 0.0011(8) 0.0234(9)
N2 0.0387(10) 0.0528(12) 0.0351(10) -0.0036(8) 0.0072(8) 0.0221(9)
O1 0.0687(12) 0.0539(10) 0.0341(9) -0.0053(7) 0.0068(8) 0.0340(9)
O2 0.0444(10) 0.0909(14) 0.0468(10) 0.0074(9) 0.0108(8) 0.0394(10)
O3 0.0524(10) 0.0403(9) 0.0303(8) 0.0025(6) 0.0030(7) 0.0154(7)
Cl1 0.0561(4) 0.0994(6) 0.0457(4) -0.0039(3) -0.0048(3) 0.0496(4)

loop_
_atom_type_symbol
_atom_type_description
_atom_type_scat_dispersion_real
_atom_type_scat_dispersion_imag
_atom_type_scat_source
C C 0.0033 0.0016 'International Tables Vol C Tables 4.2.6.8 and 6.1.1.4'
H H 0.0000 0.0000 'International Tables Vol C Tables 4.2.6.8 and 6.1.1.4'
N N 0.0061 0.0033 'International Tables Vol C Tables 4.2.6.8 and 6.1.1.4'
O O 0.0106 0.0060 'International Tables Vol C Tables 4.2.6.8 and 6.1.1.4'
Cl Cl 0.1484 0.1585 'International Tables Vol C Tables 4.2.6.8 and 6.1.1.4'

loop_
_geom_angle_atom_site_label_1
_geom_angle_atom_site_label_2
_geom_angle_atom_site_label_3
_geom_angle
C2 C1 C8 105.60(18)
C2 C1 Cl1 111.71(18)
C8 C1 Cl1 111.51(16)
N1 C2 C1 108.14(19)
N1 C2 C3 113.85(19)
C1 C2 C3 108.4(2)
C14 C3 C4 105.8(2)
C14 C3 C2 115.8(2)
C4 C3 C2 114.6(2)
C5 C4 C3 126.2(2)
C4 C5 C6 128.2(2)
O3 C6 C5 105.95(18)
O3 C6 C7 112.48(18)
C5 C6 C7 113.88(19)
C9 C7 C6 108.51(17)
C9 C7 C8 115.70(18)
C6 C7 C8 113.59(17)
N2 C8 C1 104.68(17)
N2 C8 C7 114.04(18)
C1 C8 C7 111.45(19)
O1 C9 N1 123.4(2)
O1 C9 C7 120.1(2)
N1 C9 C7 116.44(19)
N1 C10 C11 113.6(3)
C10 C11 C12 111.6(3)
C13 C12 C11 113.5(5)
O2 C14 N2 122.6(2)
O2 C14 C3 120.9(2)
N2 C14 C3 116.2(2)
O3 C15 C16 110.1(2)
N2 C17 C18 111.1(3)
C19 C18 C17 116.1(5)
C18 C19 C20 108.3(7)
C9 N1 C2 119.2(2)
C9 N1 C10 121.0(2)
C2 N1 C10 118.8(2)
C14 N2 C17 120.4(2)
C14 N2 C8 119.2(2)
C17 N2 C8 119.7(2)
C6 O3 C15 113.47(18)

loop_
_geom_bond_atom_site_label_1
_geom_bond_atom_site_label_2
_geom_bond_distance
C1 C2 1.514(4)
C1 C8 1.518(3)
C1 Cl1 1.795(2)
C2 N1 1.461(3)
C2 C3 1.572(4)
C3 C14 1.522(4)
C3 C4 1.523(3)
C4 C5 1.324(3)
C5 C6 1.506(3)
C6 O3 1.423(3)
C6 C7 1.557(3)
C7 C9 1.522(3)
C7 C8 1.566(3)
C8 N2 1.468(3)
C9 O1 1.228(3)
C9 N1 1.350(3)
C10 N1 1.464(3)
C10 C11 1.508(5)
C11 C12 1.535(5)
C12 C13 1.501(7)
C14 O2 1.237(3)
C14 N2 1.342(3)
C15 O3 1.429(3)
C15 C16 1.481(4)
C17 N2 1.455(3)
C17 C18 1.543(6)
C18 C19 1.399(8)
C19 C20 1.546(10)
